data_1537241
loop_
_publ_author_name
'Langer, V.'
'Mahmoudkhani, A.H.'

_publ_section_title
;
 Layered structures of calcium and strontium compounds: Synthesis,
 characterization and properties
;
_journal_name_full
;
5th International Conference of Solid State Chemistry (SSC-2002), 7-12 July 
2002, Bratislava, Slovak Republic
;
_journal_page_first 1
_journal_page_last 1
_journal_volume 2002
_journal_year 2002
_chemical_formula_sum 'H4 O6 P2 Sr'
_chemical_name_systematic 'Sr (H2 P O3)2'
_space_group_IT_number 2
_symmetry_space_group_name_Hall '-P 1'
_symmetry_space_group_name_H-M 'P -1'
_cell_angle_alpha 97.782
_cell_angle_beta 104.607
_cell_angle_gamma 106.608
_cell_formula_units_Z 2
_cell_length_a 5.7981
_cell_length_b 7.205
_cell_length_c 8.075
_cell_volume 304.884
_citation_journal_id_ASTM 5CSSCG
_cod_data_source_file Langer_5CSSCG_2002_425.cif
_cod_data_source_block H4O6P2Sr1
_cod_original_cell_volume 304.8836
_cod_original_formula_sum 'H4 O6 P2 Sr1'
_cod_database_code 1537241

loop_
_symmetry_equiv_pos_as_xyz
x,y,z
-x,-y,-z

loop_
_atom_site_label
_atom_site_type_symbol
_atom_site_fract_x
_atom_site_fract_y
_atom_site_fract_z
_atom_site_occupancy
_atom_site_U_iso_or_equiv
H1 H+1 0.404 0.77 1.395 1 0.0
O4 O-2 0.7753 0.6396 0.5469 1 0.0
H4 H+1 0.775 0.56 0.466 1 0.0
H2 H+1 1.143 0.886 0.573 1 0.0
P2 P+3 1.0486 0.77046 0.6685 1 0.0
O5 O-2 1.2077 0.6391 0.7155 1 0.0
O1 O-2 1.0133 0.8934 0.8192 1 0.0
Sr1 Sr+2 0.66402 0.78603 0.9565 1 0.0
H3 H+1 -0.034 0.601 1.222 1 0.0
O6 O-2 0.4216 0.9271 1.1604 1 0.0
O2 O-2 0.4027 0.5757 1.1467 1 0.0
P1 P+3 0.32664 0.74222 1.22288 1 0.0
O3 O-2 0.0288 0.6847 1.1789 1 0.0
